data_1540180
loop_
_publ_author_name
'Joswig, W.'
'Drits, V.A.'
'Sokolova, G.V.'

_publ_section_title
;
 Refinement of structure of fedorite
;
_journal_name_full Kristallografiya
_journal_page_first 1284
_journal_page_last 1286
_journal_volume 33
_journal_year 1988
_chemical_formula_sum 'Al0.92 Ca4.34 F0.96 H2.96 K0.68 Na3.93 O39.96 Si15.36'
_chemical_name_systematic
;
(K0.68 Na1.59) (Ca4.34 Na2.34 Al0.28) (Si15.36 Al0.64 O38) ((O H)0.96 F0.96) 
(H2 O)
;
_space_group_IT_number 2
_symmetry_space_group_name_Hall '-P 1 (1/2*x+1/2*y,1/2*x-1/2*y,-z)'
_symmetry_space_group_name_H-M 'C -1'
_cell_angle_alpha 93.42
_cell_angle_beta 114.92
_cell_angle_gamma 90
_cell_formula_units_Z 2
_cell_length_a 9.65
_cell_length_b 16.706
_cell_length_c 13.153
_cell_volume 1918.850
_citation_journal_id_ASTM KRISAJ
_cod_data_source_file Joswig_KRISAJ_1988_209.cif
_cod_data_source_block H2.96Al0.92Ca4.34F0.96K0.68Na3.93O39.96Si15.36
_cod_original_cell_volume 1918.85
_cod_original_sg_symbol_H-M 'P -1 (a+b,a-b,-c)'
_cod_original_formula_sum 'H2.96 Al0.92 Ca4.34 F0.96 K0.68 Na3.93 O39.96 Si15.36'
_cod_database_code 1540180

loop_
_symmetry_equiv_pos_as_xyz
x,y,z
-x,-y,-z
x+1/2,y+1/2,z
-x+1/2,-y+1/2,-z

loop_
_atom_site_label
_atom_site_type_symbol
_atom_site_fract_x
_atom_site_fract_y
_atom_site_fract_z
_atom_site_occupancy
_atom_site_U_iso_or_equiv
Si7 Si+4 0.5956 0.3278 0.2722 0.96 0.0
K1 K+1 0.828 0.188 0.003 0.34 0.0
Al6 Al+3 0.2126 0.1986 0.2721 0.04 0.0
O5 O-2 0.0097 0.368 0.3946 1 0.0
Ca2 Ca+2 0.8446 0.0689 0.4912 0.62 0.0
O12 O-2 0.5149 0.2534 0.1811 1 0.0
Al1 Al+3 0.5 0 0.5 0.04 0.0
Al3 Al+3 0.9286 0.2821 0.4996 0.04 0.0
Si2 Si+4 0.2126 0.1986 0.2721 0.96 0.0
Al12 Al+3 0.346 0.4505 0.2698 0.04 0.0
Si5 Si+4 0.9005 0.389 0.2702 0.96 0.0
O2 O-2 0.2989 0.2305 0.3978 1 0.0
Na3 Na+1 0.9286 0.2821 0.4996 0.33 0.0
Al2 Al+3 0.8446 0.0689 0.4912 0.04 0.0
Al5 Al+3 0.0735 0.3409 0.1303 0.04 0.0
Na2 Na+1 0.8446 0.0689 0.4912 0.33 0.0
Al11 Al+3 0.5956 0.3278 0.2722 0.04 0.0
O7 O-2 0.7228 0.3661 0.2372 1 0.0
H1 H+1 0.197 0.018 0.34 0.5 0.0
H3 H+1 0.714 0.011 0.052 0.5 0.0
O21 O-2 0.239 0.022 0.422 0.48 0.0
O4 O-2 0.3667 0.4475 0.3945 1 0.0
Al4 Al+3 0.2764 0.3579 0.4857 0.04 0.0
Si4 Si+4 0.4595 0.0774 0.2732 0.96 0.0
F1 F-1 0.239 0.022 0.422 0.48 0.0
O6 O-2 0.6599 0.3068 0.3988 1 0.0
Na1 Na+1 0.5 0 0.5 0.33 0.0
O1 O-2 0.9452 0.1589 0.401 1 0.0
O3 O-2 0.5813 0.0984 0.3975 1 0.0
Ca1 Ca+2 0.5 0 0.5 0.62 0.0
O13 O-2 0.1805 0.4229 0.1735 1 0.0
O20 O-2 0.723 0.022 -0.001 0.5 0.0
H2 H+1 0.644 0.008 -0.052 0.5 0.0
O10 O-2 0.4702 0.398 0.2441 1 0.0
Si6 Si+4 0.9261 0.3272 0.863 0.96 0.0
Al10 Al+3 0.9261 0.3272 0.863 0.04 0.0
Al7 Al+3 0.9068 0.1358 0.2746 0.04 0.0
Si8 Si+4 0.346 0.4505 0.2698 0.96 0.0
O9 O-2 0.3031 0.1269 0.2366 1 0.0
O11 O-2 0.5189 0.0925 0.1763 1 0.0
Al9 Al+3 0.9005 0.389 0.2702 0.04 0.0
O8 O-2 0.8755 0.0397 0.2393 1 0.0
O17 O-2 0.3986 -0.0154 0.2534 1 0.0
Al8 Al+3 0.4595 0.0774 0.2732 0.04 0.0
O19 O-2 0.0001 0.3307 0.0037 1 0.0
O15 O-2 0.0479 0.1559 0.2425 1 0.0
Si1 Si+4 0.0735 0.3409 0.1303 0.96 0.0
Na4 Na+1 0.2764 0.3579 0.4857 0.33 0.0
O16 O-2 0.9374 0.345 0.1712 1 0.0
Si3 Si+4 0.9068 0.1358 0.2746 0.96 0.0
Ca3 Ca+2 0.9286 0.2821 0.4996 0.62 0.0
O14 O-2 0.1792 0.264 0.1807 1 0.0
Ca4 Ca+2 0.2764 0.3579 0.4857 0.62 0.0
O18 O-2 0.7603 0.1764 0.184 1 0.0
Na5 Na+1 0.095 0.008 0.169 0.81 0.0
